data_7049886
loop_
_publ_author_name
'Annunziata, Alfonso'
'Cucciolito, Maria Elena'
'Esposito, Roberto'
'Imbimbo, Paola'
'Petruk, Ganna'
'Ferraro, Giarita'
'Pinto, Valerio'
'Tuzi, Angela'
'Monti, Daria Maria'
'Merlino, Antonello'
'Ruffo, Francesco'

_publ_section_title
;
 A highly efficient and selective antitumor agent based on a
 glucoconjugated carbene platinum(ii) complex.
;
_journal_issue 22
_journal_name_full 'Dalton transactions (Cambridge, England : 2003)'
_journal_page_first 7794
_journal_page_last 7800
_journal_paper_doi 10.1039/c9dt01614g
_journal_volume 48
_journal_year 2019
_chemical_absolute_configuration ad
_chemical_formula_moiety 'C35 H43 N4 O9 Pt, C F3 O3 S'
_chemical_formula_sum 'C36 H43 F3 N4 O12 Pt S'
_chemical_formula_weight 1007.89
_space_group_crystal_system orthorhombic
_space_group_IT_number 19
_space_group_name_Hall 'P 2ac 2ab'
_space_group_name_H-M_alt 'P 21 21 21'
_symmetry_space_group_name_Hall 'P 2ac 2ab'
_symmetry_space_group_name_H-M 'P 21 21 21'
_atom_sites_solution_hydrogens mixed
_atom_sites_solution_primary direct
_atom_sites_solution_secondary difmap
_audit_creation_method SHELXL-2018/3
_audit_update_record
;
2019-03-21 deposited with the CCDC.    2019-04-25 downloaded from the CCDC.
;
_cell_angle_alpha 90
_cell_angle_beta 90
_cell_angle_gamma 90
_cell_formula_units_Z 4
_cell_length_a 13.170(2)
_cell_length_b 17.362(5)
_cell_length_c 17.639(6)
_cell_measurement_reflns_used 140
_cell_measurement_temperature 298(2)
_cell_measurement_theta_max 18.530
_cell_measurement_theta_min 3.017
_cell_volume 4033.3(19)
_computing_cell_refinement 'Dirax/lsq (Duisenberg & Schreurs 1989-2000)'
_computing_data_collection 'Collect (Nonius BV, 2002)'
_computing_data_reduction 'EvalCCD (Duisenberg & Schreurs 1990-2000)'
_computing_molecular_graphics 'Ortep-3 for Windows (Farrugia, 1997)'
_computing_publication_material 'WinGX (Farrugia, 2012)'
_computing_structure_refinement 'SHELXL-2018/3 (Sheldrick, 2015)'
_computing_structure_solution 'SIR97 (Altomare et al. 1999)'
_diffrn_ambient_temperature 298(2)
_diffrn_detector 'CCD plate'
_diffrn_detector_area_resol_mean 9
_diffrn_measured_fraction_theta_full 0.979
_diffrn_measured_fraction_theta_max 0.955
_diffrn_measurement_device_type 'Bruker-Nonius KappaCCD'
_diffrn_measurement_method 'CCD rotation images, thick slices'
_diffrn_radiation_monochromator graphite
_diffrn_radiation_source 'fine-focus sealed tube'
_diffrn_radiation_type MoK\a
_diffrn_radiation_wavelength 0.71073
_diffrn_reflns_av_R_equivalents 0.0391
_diffrn_reflns_av_unetI/netI 0.0523
_diffrn_reflns_Laue_measured_fraction_full 0.979
_diffrn_reflns_Laue_measured_fraction_max 0.955
_diffrn_reflns_limit_h_max 17
_diffrn_reflns_limit_h_min -15
_diffrn_reflns_limit_k_max 22
_diffrn_reflns_limit_k_min -19
_diffrn_reflns_limit_l_max 22
_diffrn_reflns_limit_l_min -23
_diffrn_reflns_number 23099
_diffrn_reflns_point_group_measured_fraction_full 0.949
_diffrn_reflns_point_group_measured_fraction_max 0.903
_diffrn_reflns_theta_full 25.242
_diffrn_reflns_theta_max 27.656
_diffrn_reflns_theta_min 2.590
_diffrn_source 'Enraf Nonius FR590'
_exptl_absorpt_coefficient_mu 3.610
_exptl_absorpt_correction_T_max 0.8456
_exptl_absorpt_correction_T_min 0.4939
_exptl_absorpt_correction_type multi-scan
_exptl_absorpt_process_details
;
SADABS(Bruker 2002)
;
_exptl_crystal_colour 'pale yellow'
_exptl_crystal_density_diffrn 1.660
_exptl_crystal_description block
_exptl_crystal_F_000 2016
_exptl_crystal_size_max 0.500
_exptl_crystal_size_mid 0.400
_exptl_crystal_size_min 0.080
_refine_diff_density_max 1.371
_refine_diff_density_min -0.787
_refine_diff_density_rms 0.101
_refine_ls_abs_structure_details
;
 Refined as an inversion twin.
;
_refine_ls_abs_structure_Flack 0.046(11)
_refine_ls_extinction_method none
_refine_ls_goodness_of_fit_ref 1.093
_refine_ls_hydrogen_treatment constr
_refine_ls_matrix_type full
_refine_ls_number_parameters 523
_refine_ls_number_reflns 8502
_refine_ls_number_restraints 0
_refine_ls_restrained_S_all 1.093
_refine_ls_R_factor_all 0.0503
_refine_ls_R_factor_gt 0.0374
_refine_ls_shift/su_max 0.001
_refine_ls_shift/su_mean 0.000
_refine_ls_structure_factor_coef Fsqd
_refine_ls_weighting_details 'w=1/[\s^2^(Fo^2^)+(0.0222P)^2^+6.2475P] where P=(Fo^2^+2Fc^2^)/3'
_refine_ls_weighting_scheme calc
_refine_ls_wR_factor_gt 0.0811
_refine_ls_wR_factor_ref 0.0879
_reflns_Friedel_coverage 0.709
_reflns_Friedel_fraction_full 0.912
_reflns_Friedel_fraction_max 0.838
_reflns_number_gt 7423
_reflns_number_total 8502
_reflns_threshold_expression 'I > 2\s(I)'
_cod_data_source_file c9dt01614g2.cif
_cod_data_source_block 1PtGlu
_cod_depositor_comments 'Adding full bibliography for 7049886.cif.'
_cod_database_code 7049886
_shelx_shelxl_version_number 2018/3
_shelx_space_group_comment
;
The symmetry employed for this shelxl refinement is uniquely defined
by the following loop, which should always be used as a source of
symmetry information in preference to the above space-group names.
They are only intended as comments.
;
_shelx_estimated_absorpt_t_min 0.266
_shelx_estimated_absorpt_t_max 0.761

loop_
_space_group_symop_operation_xyz
'x, y, z'
'-x+1/2, -y, z+1/2'
'x+1/2, -y+1/2, -z'
'-x, y+1/2, -z+1/2'

loop_
_atom_site_label
_atom_site_type_symbol
_atom_site_fract_x
_atom_site_fract_y
_atom_site_fract_z
_atom_site_U_iso_or_equiv
_atom_site_adp_type
_atom_site_occupancy
_atom_site_site_symmetry_order
_atom_site_calc_flag
_atom_site_refinement_flags_posn
_atom_site_refinement_flags_adp
C1 C 0.4790(5) 0.1844(5) 0.5209(4) 0.0331(17) Uani 1 1 d . .
C2 C 0.5257(6) 0.1630(5) 0.6429(4) 0.0384(18) Uani 1 1 d . .
H2 H 0.538145 0.137722 0.688502 0.046 Uiso 1 1 calc R U
C3 C 0.5378(6) 0.2372(6) 0.6288(5) 0.042(2) Uani 1 1 d . .
H3 H 0.561512 0.274007 0.662774 0.051 Uiso 1 1 calc R U
C4 C 0.5096(7) 0.3263(6) 0.5212(5) 0.054(2) Uani 1 1 d . .
H4A H 0.566442 0.330611 0.487401 0.081 Uiso 1 1 calc R U
H4B H 0.514908 0.364631 0.560181 0.081 Uiso 1 1 calc R U
H4C H 0.447752 0.333798 0.493371 0.081 Uiso 1 1 calc R U
C5 C 0.4647(6) 0.0503(4) 0.5680(4) 0.0345(17) Uani 1 1 d . .
H5 H 0.451776 0.039148 0.514358 0.041 Uiso 1 1 calc R U
C6 C 0.5465(6) -0.0035(5) 0.5969(5) 0.043(2) Uani 1 1 d . .
H6 H 0.561243 0.006320 0.650477 0.051 Uiso 1 1 calc R U
C7 C 0.5098(6) -0.0858(4) 0.5851(6) 0.0418(17) Uani 1 1 d . .
H7 H 0.501357 -0.096117 0.530830 0.050 Uiso 1 1 calc R U
C8 C 0.4100(7) -0.0974(4) 0.6258(4) 0.0401(16) Uani 1 1 d . .
H8 H 0.418991 -0.095613 0.680929 0.048 Uiso 1 1 calc R U
C9 C 0.3332(6) -0.0375(5) 0.5992(5) 0.0392(18) Uani 1 1 d . .
H9 H 0.319453 -0.045287 0.545191 0.047 Uiso 1 1 calc R U
C10 C 0.2332(6) -0.0349(6) 0.6421(6) 0.050(2) Uani 1 1 d . .
H10A H 0.245797 -0.033056 0.696240 0.060 Uiso 1 1 calc R U
H10B H 0.195239 0.010739 0.627903 0.060 Uiso 1 1 calc R U
C11 C 0.0765(8) -0.0981(7) 0.6384(6) 0.060(3) Uani 1 1 d . .
C12 C 0.0247(9) -0.1705(9) 0.6217(8) 0.094(4) Uani 1 1 d . .
H12A H -0.040944 -0.170557 0.645376 0.141 Uiso 1 1 calc R U
H12B H 0.064118 -0.212744 0.640773 0.141 Uiso 1 1 calc R U
H12C H 0.016753 -0.175772 0.567809 0.141 Uiso 1 1 calc R U
C13 C 0.3679(9) -0.2247(8) 0.6526(7) 0.075(3) Uani 1 1 d . .
C14 C 0.3206(12) -0.2981(7) 0.6206(10) 0.106(6) Uani 1 1 d . .
H14A H 0.333963 -0.340278 0.654348 0.159 Uiso 1 1 calc R U
H14B H 0.349406 -0.308907 0.571811 0.159 Uiso 1 1 calc R U
H14C H 0.248538 -0.291195 0.615662 0.159 Uiso 1 1 calc R U
C15 C 0.6347(8) -0.1824(7) 0.5667(7) 0.063(3) Uani 1 1 d . .
C16 C 0.7136(10) -0.2278(8) 0.6061(9) 0.090(4) Uani 1 1 d . .
H16A H 0.764014 -0.244040 0.570159 0.134 Uiso 1 1 calc R U
H16B H 0.683106 -0.272197 0.629162 0.134 Uiso 1 1 calc R U
H16C H 0.744963 -0.196633 0.644450 0.134 Uiso 1 1 calc R U
C17 C 0.7242(7) 0.0146(6) 0.5877(8) 0.063(3) Uani 1 1 d . .
C18 C 0.8087(8) 0.0132(10) 0.5329(8) 0.094(5) Uani 1 1 d . .
H18A H 0.800198 0.054315 0.497010 0.141 Uiso 1 1 calc R U
H18B H 0.808937 -0.035199 0.506666 0.141 Uiso 1 1 calc R U
H18C H 0.871812 0.019734 0.559310 0.141 Uiso 1 1 calc R U
C19 C 0.5314(10) 0.3116(7) 0.3326(6) 0.068(3) Uani 1 1 d . .
C20 C 0.6189(12) 0.3467(7) 0.3071(7) 0.084(4) Uani 1 1 d . .
H20 H 0.616082 0.397655 0.291051 0.101 Uiso 1 1 calc R U
C21 C 0.7074(12) 0.3097(9) 0.3049(7) 0.084(4) Uani 1 1 d . .
H21 H 0.766716 0.335987 0.292828 0.101 Uiso 1 1 calc R U
C22 C 0.7103(8) 0.2302(8) 0.3210(6) 0.065(3) Uani 1 1 d . .
C23 C 0.7960(9) 0.1839(11) 0.3104(7) 0.092(5) Uani 1 1 d . .
H23 H 0.857492 0.206692 0.297288 0.110 Uiso 1 1 calc R U
C24 C 0.7913(9) 0.1083(11) 0.3186(7) 0.093(5) Uani 1 1 d . .
H24 H 0.849885 0.079308 0.311201 0.111 Uiso 1 1 calc R U
C25 C 0.6983(9) 0.0691(8) 0.3386(6) 0.068(3) Uani 1 1 d . .
C26 C 0.6816(13) -0.0105(10) 0.3395(8) 0.096(5) Uani 1 1 d . .
H26 H 0.735327 -0.043564 0.329092 0.115 Uiso 1 1 calc R U
C27 C 0.5903(15) -0.0400(6) 0.3551(6) 0.084(4) Uani 1 1 d . .
H27 H 0.581249 -0.093092 0.356201 0.100 Uiso 1 1 calc R U
C28 C 0.5083(10) 0.0091(6) 0.3696(5) 0.060(3) Uani 1 1 d . .
C29 C 0.6126(7) 0.1151(6) 0.3555(5) 0.049(2) Uani 1 1 d . .
C30 C 0.6193(7) 0.1963(6) 0.3454(5) 0.052(2) Uani 1 1 d . .
C31 C 0.4318(12) 0.3529(8) 0.3326(8) 0.096(5) Uani 1 1 d . .
H31A H 0.397844 0.344307 0.285204 0.144 Uiso 1 1 calc R U
H31B H 0.443120 0.407072 0.339421 0.144 Uiso 1 1 calc R U
H31C H 0.390383 0.333807 0.373301 0.144 Uiso 1 1 calc R U
C32 C 0.4049(13) -0.0224(7) 0.3792(6) 0.092(4) Uani 1 1 d . .
H32A H 0.363198 0.014672 0.404937 0.139 Uiso 1 1 calc R U
H32B H 0.408032 -0.068894 0.408486 0.139 Uiso 1 1 calc R U
H32C H 0.376222 -0.033360 0.330311 0.139 Uiso 1 1 calc R U
C33 C 0.2830(7) 0.2280(8) 0.4577(6) 0.066(3) Uani 1 1 d . .
H33A H 0.291881 0.257609 0.505346 0.079 Uiso 1 1 d R U
H33B H 0.243911 0.260243 0.422855 0.079 Uiso 1 1 d R U
C34 C 0.2745(7) 0.1455(7) 0.4658(6) 0.063(3) Uani 1 1 d . .
H34A H 0.232864 0.109969 0.435661 0.075 Uiso 1 1 d R U
H34B H 0.266788 0.122441 0.516650 0.075 Uiso 1 1 d R U
C35 C 0.3364(9) 0.1644(9) 0.3108(6) 0.075(3) Uani 1 1 d . .
H35A H 0.315588 0.112041 0.302973 0.112 Uiso 1 1 calc R U
H35B H 0.381474 0.179714 0.270694 0.112 Uiso 1 1 calc R U
H35C H 0.277826 0.197298 0.310825 0.112 Uiso 1 1 calc R U
C36 C 0.0791(10) -0.0567(7) 0.4208(7) 0.078(3) Uani 1 1 d . .
N1 N 0.4908(5) 0.1303(4) 0.5759(4) 0.0364(14) Uani 1 1 d . .
N2 N 0.5091(5) 0.2502(4) 0.5555(4) 0.0371(15) Uani 1 1 d . .
N3 N 0.5322(6) 0.2378(5) 0.3546(4) 0.0455(17) Uani 1 1 d . .
N4 N 0.5211(6) 0.0854(5) 0.3728(4) 0.0473(19) Uani 1 1 d . .
O1 O 0.3744(4) 0.0374(3) 0.6100(3) 0.0412(13) Uani 1 1 d . .
O2 O 0.1767(5) -0.1019(4) 0.6238(4) 0.0529(16) Uani 1 1 d . .
O3 O 0.0394(6) -0.0425(6) 0.6640(7) 0.103(4) Uani 1 1 d . .
O4 O 0.3715(5) -0.1726(5) 0.6013(4) 0.0620(17) Uani 1 1 d . .
O5 O 0.3999(14) -0.2201(6) 0.7138(6) 0.149(5) Uani 1 1 d . .
O6 O 0.5841(5) -0.1366(3) 0.6164(3) 0.0512(14) Uani 1 1 d . .
O7 O 0.6172(7) -0.1846(6) 0.5020(5) 0.095(3) Uani 1 1 d . .
O8 O 0.6350(4) 0.0064(4) 0.5514(4) 0.0516(16) Uani 1 1 d . .
O9 O 0.7299(6) 0.0237(8) 0.6535(6) 0.111(4) Uani 1 1 d . .
O10 O 0.0920(11) 0.0519(6) 0.3272(6) 0.124(4) Uani 1 1 d . .
O11 O 0.1515(11) -0.0741(10) 0.2937(6) 0.171(7) Uani 1 1 d . .
O12 O -0.0237(8) -0.0465(7) 0.2985(7) 0.112(4) Uani 1 1 d . .
S1 S 0.0733(2) -0.02866(19) 0.32498(15) 0.0661(7) Uani 1 1 d . .
F1 F 0.1645(8) -0.0491(10) 0.4504(6) 0.192(7) Uani 1 1 d . .
F2 F 0.0548(9) -0.1278(6) 0.4334(7) 0.159(5) Uani 1 1 d . .
F3 F 0.0102(12) -0.0179(8) 0.4603(7) 0.187(6) Uani 1 1 d . .
Pt1 Pt 0.41070(2) 0.17356(2) 0.41380(2) 0.04139(9) Uani 1 1 d . .

loop_
_atom_site_aniso_label
_atom_site_aniso_U_11
_atom_site_aniso_U_22
_atom_site_aniso_U_33
_atom_site_aniso_U_23
_atom_site_aniso_U_13
_atom_site_aniso_U_12
C1 0.026(3) 0.035(5) 0.039(4) 0.002(3) 0.002(3) -0.004(3)
C2 0.040(4) 0.047(6) 0.028(4) 0.002(4) -0.005(3) -0.002(4)
C3 0.034(4) 0.058(6) 0.035(4) -0.010(4) -0.005(3) 0.001(4)
C4 0.060(5) 0.035(5) 0.067(6) 0.003(5) -0.009(4) -0.007(5)
C5 0.041(4) 0.030(4) 0.033(4) 0.002(3) 0.004(3) -0.008(3)
C6 0.033(4) 0.048(5) 0.048(5) 0.003(4) 0.005(4) -0.004(3)
C7 0.043(4) 0.038(4) 0.044(4) 0.001(4) 0.004(4) -0.001(3)
C8 0.046(4) 0.031(4) 0.043(4) 0.000(3) 0.004(4) -0.005(4)
C9 0.037(4) 0.041(5) 0.040(5) 0.003(4) 0.002(3) -0.006(3)
C10 0.039(5) 0.049(6) 0.063(6) -0.008(4) 0.011(4) -0.011(4)
C11 0.046(6) 0.066(7) 0.067(6) 0.013(5) -0.003(5) -0.009(5)
C12 0.074(8) 0.100(10) 0.109(10) -0.004(10) -0.007(7) -0.039(9)
C13 0.070(7) 0.090(10) 0.064(8) 0.018(7) -0.003(6) 0.009(6)
C14 0.115(11) 0.031(6) 0.173(17) 0.014(7) -0.032(10) -0.025(6)
C15 0.062(6) 0.051(6) 0.077(8) 0.005(6) 0.006(5) 0.009(5)
C16 0.082(8) 0.073(8) 0.113(12) -0.010(8) -0.005(7) 0.028(7)
C17 0.043(5) 0.075(7) 0.072(7) -0.012(7) 0.005(6) -0.013(5)
C18 0.042(6) 0.135(13) 0.105(11) -0.015(10) 0.021(6) -0.018(7)
C19 0.095(8) 0.065(8) 0.045(6) 0.007(5) 0.004(5) -0.004(6)
C20 0.135(13) 0.058(8) 0.059(7) 0.003(5) 0.007(7) -0.040(8)
C21 0.100(10) 0.099(12) 0.055(7) 0.006(7) 0.001(7) -0.053(9)
C22 0.059(6) 0.090(9) 0.045(6) -0.005(6) 0.014(5) -0.021(6)
C23 0.056(7) 0.156(16) 0.064(8) 0.022(9) 0.007(5) -0.035(9)
C24 0.053(7) 0.166(16) 0.060(8) 0.008(9) 0.011(6) 0.028(8)
C25 0.071(7) 0.087(10) 0.045(6) -0.010(6) 0.001(5) 0.032(6)
C26 0.116(12) 0.100(12) 0.071(9) -0.003(8) 0.018(8) 0.064(10)
C27 0.156(13) 0.037(6) 0.057(6) -0.004(4) 0.015(9) 0.014(8)
C28 0.101(9) 0.046(6) 0.035(5) -0.004(4) 0.001(5) -0.004(6)
C29 0.061(6) 0.060(6) 0.026(4) -0.004(4) 0.005(4) 0.012(4)
C30 0.051(5) 0.071(7) 0.034(4) 0.000(4) 0.002(3) -0.004(4)
C31 0.129(13) 0.083(10) 0.077(9) 0.025(7) 0.005(8) 0.034(9)
C32 0.166(13) 0.059(7) 0.052(6) -0.018(5) 0.009(8) -0.053(9)
C33 0.033(5) 0.101(10) 0.064(7) 0.000(6) 0.001(4) 0.017(5)
C34 0.036(5) 0.096(9) 0.056(6) -0.009(5) 0.000(4) -0.018(5)
C35 0.078(7) 0.105(10) 0.042(5) -0.002(7) -0.017(5) -0.012(7)
C36 0.082(8) 0.078(8) 0.072(7) 0.009(6) 0.015(8) -0.005(6)
N1 0.037(3) 0.042(4) 0.029(4) 0.004(3) 0.000(3) -0.008(3)
N2 0.036(4) 0.037(4) 0.039(4) -0.005(3) 0.001(3) -0.005(3)
N3 0.052(4) 0.048(5) 0.037(4) 0.004(3) 0.001(3) -0.001(3)
N4 0.063(5) 0.044(5) 0.035(4) -0.007(3) 0.003(3) -0.005(4)
O1 0.038(3) 0.038(3) 0.047(3) 0.001(2) 0.009(2) -0.006(2)
O2 0.044(4) 0.054(4) 0.061(4) -0.005(3) 0.006(3) -0.014(3)
O3 0.048(4) 0.083(7) 0.178(11) 0.003(7) 0.025(6) 0.004(5)
O4 0.065(4) 0.052(4) 0.069(5) 0.006(4) -0.004(3) -0.003(3)
O5 0.287(17) 0.087(7) 0.072(6) 0.036(5) -0.033(10) -0.030(10)
O6 0.048(3) 0.045(3) 0.061(4) -0.001(3) -0.009(3) 0.007(3)
O7 0.114(7) 0.099(7) 0.072(6) -0.017(5) 0.015(5) 0.044(6)
O8 0.039(3) 0.061(4) 0.055(4) -0.001(3) 0.004(3) -0.003(3)
O9 0.048(5) 0.208(13) 0.078(6) -0.023(7) -0.010(4) -0.028(6)
O10 0.196(11) 0.078(7) 0.097(7) 0.025(5) -0.015(9) -0.059(8)
O11 0.185(12) 0.247(17) 0.080(8) -0.024(9) 0.027(8) 0.129(12)
O12 0.091(7) 0.124(9) 0.122(9) 0.000(7) -0.037(6) -0.005(6)
S1 0.0706(18) 0.080(2) 0.0476(13) 0.0013(13) -0.0082(12) -0.0044(15)
F1 0.122(8) 0.36(2) 0.096(7) 0.087(10) -0.055(6) -0.083(11)
F2 0.193(11) 0.113(8) 0.173(11) 0.077(8) -0.011(8) -0.008(7)
F3 0.251(15) 0.182(12) 0.129(9) 0.007(8) 0.117(10) 0.060(11)
Pt1 0.03897(14) 0.05240(17) 0.03282(13) -0.00122(16) -0.00435(13) -0.00261(15)

loop_
_atom_type_symbol
_atom_type_description
_atom_type_scat_dispersion_real
_atom_type_scat_dispersion_imag
_atom_type_scat_source
C C 0.0033 0.0016 'International Tables Vol C Tables 4.2.6.8 and 6.1.1.4'
H H 0.0000 0.0000 'International Tables Vol C Tables 4.2.6.8 and 6.1.1.4'
N N 0.0061 0.0033 'International Tables Vol C Tables 4.2.6.8 and 6.1.1.4'
O O 0.0106 0.0060 'International Tables Vol C Tables 4.2.6.8 and 6.1.1.4'
S S 0.1246 0.1234 'International Tables Vol C Tables 4.2.6.8 and 6.1.1.4'
F F 0.0171 0.0103 'International Tables Vol C Tables 4.2.6.8 and 6.1.1.4'
Pt Pt -1.7033 8.3905 'International Tables Vol C Tables 4.2.6.8 and 6.1.1.4'

loop_
_geom_angle_atom_site_label_1
_geom_angle_atom_site_label_2
_geom_angle_atom_site_label_3
_geom_angle
N2 C1 N1 103.2(6)
N2 C1 Pt1 127.3(6)
N1 C1 Pt1 128.9(6)
C3 C2 N1 106.1(7)
C3 C2 H2 126.9
N1 C2 H2 126.9
C2 C3 N2 107.8(8)
C2 C3 H3 126.1
N2 C3 H3 126.1
N2 C4 H4A 109.5
N2 C4 H4B 109.5
H4A C4 H4B 109.5
N2 C4 H4C 109.5
H4A C4 H4C 109.5
H4B C4 H4C 109.5
O1 C5 N1 107.6(6)
O1 C5 C6 108.8(6)
N1 C5 C6 113.2(6)
O1 C5 H5 109.1
N1 C5 H5 109.1
C6 C5 H5 109.1
O8 C6 C5 108.5(7)
O8 C6 C7 107.2(7)
C5 C6 C7 107.9(6)
O8 C6 H6 111.0
C5 C6 H6 111.0
C7 C6 H6 111.0
O6 C7 C8 109.2(7)
O6 C7 C6 108.0(7)
C8 C7 C6 109.7(7)
O6 C7 H7 110.0
C8 C7 H7 110.0
C6 C7 H7 110.0
O4 C8 C7 106.3(6)
O4 C8 C9 106.7(7)
C7 C8 C9 109.8(6)
O4 C8 H8 111.3
C7 C8 H8 111.3
C9 C8 H8 111.3
O1 C9 C10 103.8(7)
O1 C9 C8 109.3(6)
C10 C9 C8 116.2(7)
O1 C9 H9 109.1
C10 C9 H9 109.1
C8 C9 H9 109.1
O2 C10 C9 108.5(7)
O2 C10 H10A 110.0
C9 C10 H10A 110.0
O2 C10 H10B 110.0
C9 C10 H10B 110.0
H10A C10 H10B 108.4
O3 C11 O2 121.4(10)
O3 C11 C12 126.3(11)
O2 C11 C12 112.2(11)
C11 C12 H12A 109.5
C11 C12 H12B 109.5
H12A C12 H12B 109.5
C11 C12 H12C 109.5
H12A C12 H12C 109.5
H12B C12 H12C 109.5
O5 C13 O4 126.4(14)
O5 C13 C14 123.3(13)
O4 C13 C14 110.2(12)
C13 C14 H14A 109.5
C13 C14 H14B 109.5
H14A C14 H14B 109.5
C13 C14 H14C 109.5
H14A C14 H14C 109.5
H14B C14 H14C 109.5
O7 C15 O6 123.7(10)
O7 C15 C16 125.6(12)
O6 C15 C16 110.8(10)
C15 C16 H16A 109.5
C15 C16 H16B 109.5
H16A C16 H16B 109.5
C15 C16 H16C 109.5
H16A C16 H16C 109.5
H16B C16 H16C 109.5
O9 C17 O8 122.7(9)
O9 C17 C18 127.1(10)
O8 C17 C18 110.1(11)
C17 C18 H18A 109.5
C17 C18 H18B 109.5
H18A C18 H18B 109.5
C17 C18 H18C 109.5
H18A C18 H18C 109.5
H18B C18 H18C 109.5
N3 C19 C20 120.6(12)
N3 C19 C31 117.8(11)
C20 C19 C31 121.5(12)
C21 C20 C19 121.9(12)
C21 C20 H20 119.1
C19 C20 H20 119.1
C20 C21 C22 119.4(12)
C20 C21 H21 120.3
C22 C21 H21 120.3
C23 C22 C30 119.3(12)
C23 C22 C21 123.9(12)
C30 C22 C21 116.7(11)
C24 C23 C22 121.2(11)
C24 C23 H23 119.4
C22 C23 H23 119.4
C23 C24 C25 122.3(12)
C23 C24 H24 118.9
C25 C24 H24 118.9
C26 C25 C29 115.4(12)
C26 C25 C24 126.9(12)
C29 C25 C24 117.6(12)
C27 C26 C25 121.5(11)
C27 C26 H26 119.2
C25 C26 H26 119.2
C26 C27 C28 119.9(11)
C26 C27 H27 120.0
C28 C27 H27 120.0
N4 C28 C27 120.9(11)
N4 C28 C32 118.6(11)
C27 C28 C32 120.5(11)
N4 C29 C25 123.1(10)
N4 C29 C30 117.6(8)
C25 C29 C30 118.9(10)
N3 C30 C22 122.2(10)
N3 C30 C29 117.2(8)
C22 C30 C29 120.4(9)
C19 C31 H31A 109.5
C19 C31 H31B 109.5
H31A C31 H31B 109.5
C19 C31 H31C 109.5
H31A C31 H31C 109.5
H31B C31 H31C 109.5
C28 C32 H32A 109.5
C28 C32 H32B 109.5
H32A C32 H32B 109.5
C28 C32 H32C 109.5
H32A C32 H32C 109.5
H32B C32 H32C 109.5
C34 C33 Pt1 69.4(6)
C34 C33 H33A 116.1
Pt1 C33 H33A 117.1
C34 C33 H33B 126.1
Pt1 C33 H33B 116.9
H33A C33 H33B 107.3
C33 C34 Pt1 69.9(6)
C33 C34 H34A 127.8
Pt1 C34 H34A 113.1
C33 C34 H34B 119.9
Pt1 C34 H34B 125.9
H34A C34 H34B 100.4
Pt1 C35 H35A 109.5
Pt1 C35 H35B 109.5
H35A C35 H35B 109.5
Pt1 C35 H35C 109.5
H35A C35 H35C 109.5
H35B C35 H35C 109.5
F1 C36 F2 104.6(13)
F1 C36 F3 110.0(14)
F2 C36 F3 103.0(12)
F1 C36 S1 114.4(10)
F2 C36 S1 114.7(11)
F3 C36 S1 109.5(10)
C1 N1 C2 111.2(7)
C1 N1 C5 124.8(7)
C2 N1 C5 123.8(7)
C1 N2 C3 111.6(7)
C1 N2 C4 125.5(7)
C3 N2 C4 122.9(8)
C19 N3 C30 118.6(9)
C19 N3 Pt1 127.8(7)
C30 N3 Pt1 113.5(6)
C28 N4 C29 118.9(9)
C28 N4 Pt1 127.7(7)
C29 N4 Pt1 113.2(6)
C5 O1 C9 113.2(6)
C11 O2 C10 115.5(8)
C13 O4 C8 115.8(9)
C15 O6 C7 116.6(8)
C17 O8 C6 117.3(8)
O12 S1 O11 114.4(9)
O12 S1 O10 112.7(8)
O11 S1 O10 115.8(10)
O12 S1 C36 107.5(7)
O11 S1 C36 100.9(7)
O10 S1 C36 103.8(6)
C35 Pt1 C34 87.8(4)
C35 Pt1 C33 88.8(5)
C34 Pt1 C33 40.7(5)
C35 Pt1 C1 177.1(4)
C34 Pt1 C1 89.7(3)
C33 Pt1 C1 88.3(4)
C35 Pt1 N3 88.0(4)
C34 Pt1 N3 162.4(4)
C33 Pt1 N3 122.1(4)
C1 Pt1 N3 94.0(3)
C35 Pt1 N4 88.3(4)
C34 Pt1 N4 123.1(4)
C33 Pt1 N4 163.7(4)
C1 Pt1 N4 94.3(3)
N3 Pt1 N4 73.8(3)

loop_
_geom_bond_atom_site_label_1
_geom_bond_atom_site_label_2
_geom_bond_distance
C1 N2 1.353(10)
C1 N1 1.360(10)
C1 Pt1 2.101(7)
C2 C3 1.322(13)
C2 N1 1.390(10)
C2 H2 0.9300
C3 N2 1.366(10)
C3 H3 0.9300
C4 N2 1.453(12)
C4 H4A 0.9600
C4 H4B 0.9600
C4 H4C 0.9600
C5 O1 1.420(9)
C5 N1 1.437(10)
C5 C6 1.514(11)
C5 H5 0.9800
C6 O8 1.426(9)
C6 C7 1.522(11)
C6 H6 0.9800
C7 O6 1.430(10)
C7 C8 1.511(12)
C7 H7 0.9800
C8 O4 1.465(11)
C8 C9 1.525(12)
C8 H8 0.9800
C9 O1 1.421(10)
C9 C10 1.520(11)
C9 H9 0.9800
C10 O2 1.417(11)
C10 H10A 0.9700
C10 H10B 0.9700
C11 O3 1.173(14)
C11 O2 1.346(12)
C11 C12 1.460(16)
C12 H12A 0.9600
C12 H12B 0.9600
C12 H12C 0.9600
C13 O5 1.163(15)
C13 O4 1.280(14)
C13 C14 1.526(18)
C14 H14A 0.9600
C14 H14B 0.9600
C14 H14C 0.9600
C15 O7 1.166(13)
C15 O6 1.358(13)
C15 C16 1.477(16)
C16 H16A 0.9600
C16 H16B 0.9600
C16 H16C 0.9600
C17 O9 1.172(14)
C17 O8 1.346(12)
C17 C18 1.474(15)
C18 H18A 0.9600
C18 H18B 0.9600
C18 H18C 0.9600
C19 N3 1.339(14)
C19 C20 1.379(17)
C19 C31 1.495(17)
C20 C21 1.331(19)
C20 H20 0.9300
C21 C22 1.409(19)
C21 H21 0.9300
C22 C23 1.40(2)
C22 C30 1.402(13)
C23 C24 1.32(2)
C23 H23 0.9300
C24 C25 1.445(19)
C24 H24 0.9300
C25 C26 1.40(2)
C25 C29 1.414(13)
C26 C27 1.34(2)
C26 H26 0.9300
C27 C28 1.400(18)
C27 H27 0.9300
C28 N4 1.336(13)
C28 C32 1.477(18)
C29 N4 1.346(12)
C29 C30 1.424(15)
C30 N3 1.364(12)
C31 H31A 0.9600
C31 H31B 0.9600
C31 H31C 0.9600
C32 H32A 0.9600
C32 H32B 0.9600
C32 H32C 0.9600
C33 C34 1.444(16)
C33 Pt1 2.079(10)
C33 H33A 0.9922
C33 H33B 0.9776
C34 Pt1 2.073(10)
C34 H34A 0.9811
C34 H34B 0.9877
C35 Pt1 2.070(9)
C35 H35A 0.9600
C35 H35B 0.9600
C35 H35C 0.9600
C36 F1 1.247(15)
C36 F2 1.294(14)
C36 F3 1.328(15)
C36 S1 1.760(13)
N3 Pt1 2.213(8)
N4 Pt1 2.232(8)
O10 S1 1.422(9)
O11 S1 1.410(10)
O12 S1 1.394(10)

loop_
_geom_hbond_atom_site_label_D
_geom_hbond_atom_site_label_H
_geom_hbond_atom_site_label_A
_geom_hbond_distance_DH
_geom_hbond_distance_HA
_geom_hbond_distance_DA
_geom_hbond_angle_DHA
_geom_hbond_site_symmetry_A
_geom_hbond_publ_flag
C2 H2 O12 0.93 2.51 3.409(15) 162.1 2 yes
C3 H3 O5 0.93 2.24 2.988(13) 137.3 4_656 yes
C4 H4B O10 0.96 2.66 3.577(16) 160.2 3_556 yes
C14 H14C O7 0.96 2.73 3.455(17) 132.5 3_446 yes
C31 H31B O3 0.96 2.67 3.585(18) 158.9 3_556 yes

loop_
_geom_torsion_atom_site_label_1
_geom_torsion_atom_site_label_2
_geom_torsion_atom_site_label_3
_geom_torsion_atom_site_label_4
_geom_torsion
N1 C2 C3 N2 1.1(9)
O1 C5 C6 O8 176.5(6)
N1 C5 C6 O8 -64.0(9)
O1 C5 C6 C7 60.6(9)
N1 C5 C6 C7 -179.9(7)
O8 C6 C7 O6 66.7(9)
C5 C6 C7 O6 -176.6(7)
O8 C6 C7 C8 -174.4(7)
C5 C6 C7 C8 -57.7(9)
O6 C7 C8 O4 -71.2(8)
C6 C7 C8 O4 170.6(7)
O6 C7 C8 C9 173.7(6)
C6 C7 C8 C9 55.5(9)
O4 C8 C9 O1 -170.3(6)
C7 C8 C9 O1 -55.5(9)
O4 C8 C9 C10 72.7(9)
C7 C8 C9 C10 -172.5(7)
O1 C9 C10 O2 169.4(7)
C8 C9 C10 O2 -70.6(10)
N3 C19 C20 C21 -1.5(19)
C31 C19 C20 C21 -178.1(12)
C19 C20 C21 C22 7.1(19)
C20 C21 C22 C23 171.0(12)
C20 C21 C22 C30 -5.6(17)
C30 C22 C23 C24 4.0(19)
C21 C22 C23 C24 -172.6(13)
C22 C23 C24 C25 0(2)
C23 C24 C25 C26 171.4(14)
C23 C24 C25 C29 -5.0(19)
C29 C25 C26 C27 0.3(19)
C24 C25 C26 C27 -176.2(12)
C25 C26 C27 C28 1(2)
C26 C27 C28 N4 -4.1(18)
C26 C27 C28 C32 173.8(12)
C26 C25 C29 N4 1.2(15)
C24 C25 C29 N4 178.0(9)
C26 C25 C29 C30 -171.2(10)
C24 C25 C29 C30 5.6(14)
C23 C22 C30 N3 -178.0(10)
C21 C22 C30 N3 -1.1(15)
C23 C22 C30 C29 -3.2(15)
C21 C22 C30 C29 173.6(10)
N4 C29 C30 N3 0.5(13)
C25 C29 C30 N3 173.3(8)
N4 C29 C30 C22 -174.5(8)
C25 C29 C30 C22 -1.7(14)
N2 C1 N1 C2 1.1(8)
Pt1 C1 N1 C2 -170.8(5)
N2 C1 N1 C5 177.4(7)
Pt1 C1 N1 C5 5.5(11)
C3 C2 N1 C1 -1.4(9)
C3 C2 N1 C5 -177.8(7)
O1 C5 N1 C1 -105.8(8)
C6 C5 N1 C1 134.0(7)
O1 C5 N1 C2 70.0(9)
C6 C5 N1 C2 -50.2(10)
N1 C1 N2 C3 -0.3(8)
Pt1 C1 N2 C3 171.7(5)
N1 C1 N2 C4 -178.9(7)
Pt1 C1 N2 C4 -6.9(11)
C2 C3 N2 C1 -0.5(9)
C2 C3 N2 C4 178.1(8)
C20 C19 N3 C30 -5.4(15)
C31 C19 N3 C30 171.4(10)
C20 C19 N3 Pt1 169.5(8)
C31 C19 N3 Pt1 -13.7(14)
C22 C30 N3 C19 6.6(14)
C29 C30 N3 C19 -168.3(9)
C22 C30 N3 Pt1 -169.0(7)
C29 C30 N3 Pt1 16.0(10)
C27 C28 N4 C29 5.5(14)
C32 C28 N4 C29 -172.4(9)
C27 C28 N4 Pt1 -168.7(7)
C32 C28 N4 Pt1 13.3(13)
C25 C29 N4 C28 -4.1(13)
C30 C29 N4 C28 168.4(8)
C25 C29 N4 Pt1 170.9(7)
C30 C29 N4 Pt1 -16.6(10)
N1 C5 O1 C9 172.6(6)
C6 C5 O1 C9 -64.4(8)
C10 C9 O1 C5 -174.2(7)
C8 C9 O1 C5 61.2(8)
O3 C11 O2 C10 0.6(16)
C12 C11 O2 C10 -177.1(9)
C9 C10 O2 C11 -161.2(8)
O5 C13 O4 C8 -7(2)
C14 C13 O4 C8 176.6(9)
C7 C8 O4 C13 113.2(9)
C9 C8 O4 C13 -129.6(9)
O7 C15 O6 C7 -3.7(16)
C16 C15 O6 C7 176.1(9)
C8 C7 O6 C15 127.0(9)
C6 C7 O6 C15 -113.8(9)
O9 C17 O8 C6 -10.0(16)
C18 C17 O8 C6 172.1(10)
C5 C6 O8 C17 132.6(8)
C7 C6 O8 C17 -111.1(9)
F1 C36 S1 O12 175.2(13)
F2 C36 S1 O12 54.3(13)
F3 C36 S1 O12 -60.9(13)
F1 C36 S1 O11 55.0(15)
F2 C36 S1 O11 -65.9(13)
F3 C36 S1 O11 179.0(13)
F1 C36 S1 O10 -65.2(15)
F2 C36 S1 O10 173.9(12)
F3 C36 S1 O10 58.8(13)
